data_4308132
loop_
_publ_author_name
'Ivan V. Korendovych'
'Olga P. Kryatova'
'William M. Reiff'
'Elena V. Rybak-Akimova'

_publ_contact_author_address
;
Department of Chemistry
Tufts University
62 Talbot Avenue 
Medford, MA 02155
USA
;
_publ_contact_author_email elena.rybak-akimova@tufts.edu
_publ_contact_author_fax '1 617 627 3443'
_publ_contact_author_name 'Prof. Elena V. Rybak-Akimova'
_publ_contact_author_phone '1 617 627 3413'
_publ_section_title
;
Iron(II) Complexes with Amide-Containing Macrocycles as Non-Heme Porphyrin
Analogues
;
_journal_name_full 'Inorganic Chemistry'
_journal_page_first 4197
_journal_page_last 4211
_journal_paper_doi 10.1021/ic0701209
_journal_volume 46
_journal_year 2007
_chemical_formula_moiety 'C14 H20 Cl Fe N5 O3'
_chemical_formula_sum 'C14 H20 Cl Fe N5 O3'
_chemical_formula_weight 397.65
_chemical_name_systematic
; 
 ? 
;
_space_group_IT_number 33
_symmetry_cell_setting orthorhombic
_symmetry_space_group_name_Hall 'P 2c -2n'
_symmetry_space_group_name_H-M 'P n a 21'
_atom_sites_solution_hydrogens geom
_atom_sites_solution_primary direct
_atom_sites_solution_secondary difmap
_audit_creation_method SHELXL-97
_cell_angle_alpha 90.00
_cell_angle_beta 90.00
_cell_angle_gamma 90.00
_cell_formula_units_Z 4
_cell_length_a 8.3892(5)
_cell_length_b 18.6742(10)
_cell_length_c 10.7301(6)
_cell_measurement_reflns_used 5436
_cell_measurement_temperature 173(2)
_cell_measurement_theta_max 28.24
_cell_measurement_theta_min 2.19
_cell_volume 1680.99(16)
_computing_cell_refinement 'Bruker SMART'
_computing_data_collection 'Bruker SMART'
_computing_data_reduction 'Bruker SAINT'
_computing_molecular_graphics 'Bruker SHELXTL'
_computing_publication_material 'Bruker SHELXTL'
_computing_structure_refinement 'SHELXL-97 (Sheldrick, 1997)'
_computing_structure_solution 'SHELXS-97 (Sheldrick, 1990)'
_diffrn_ambient_temperature 173(2)
_diffrn_measured_fraction_theta_full 0.994
_diffrn_measured_fraction_theta_max 0.981
_diffrn_measurement_device_type 'CCD area detector'
_diffrn_measurement_method 'phi and omega scans'
_diffrn_radiation_monochromator graphite
_diffrn_radiation_source 'sealed tube'
_diffrn_radiation_type MoK\a
_diffrn_radiation_wavelength 0.71073
_diffrn_reflns_av_R_equivalents 0.0244
_diffrn_reflns_av_sigmaI/netI 0.0366
_diffrn_reflns_limit_h_max 10
_diffrn_reflns_limit_h_min -11
_diffrn_reflns_limit_k_max 24
_diffrn_reflns_limit_k_min -24
_diffrn_reflns_limit_l_max 14
_diffrn_reflns_limit_l_min -12
_diffrn_reflns_number 10955
_diffrn_reflns_theta_full 25.00
_diffrn_reflns_theta_max 28.28
_diffrn_reflns_theta_min 2.18
_exptl_absorpt_coefficient_mu 1.080
_exptl_absorpt_correction_T_max 0.8997
_exptl_absorpt_correction_T_min 0.7377
_exptl_absorpt_correction_type multi-scan
_exptl_absorpt_process_details SADABS
_exptl_crystal_colour blue
_exptl_crystal_density_diffrn 1.571
_exptl_crystal_density_meas 0
_exptl_crystal_density_method 'not measured'
_exptl_crystal_description prism
_exptl_crystal_F_000 824
_exptl_crystal_size_max 0.30
_exptl_crystal_size_mid 0.25
_exptl_crystal_size_min 0.10
_refine_diff_density_max 0.401
_refine_diff_density_min -0.392
_refine_diff_density_rms 0.092
_refine_ls_abs_structure_details 'Flack H D (1983), Acta Cryst. A39, 876-881'
_refine_ls_abs_structure_Flack 0.082(11)
_refine_ls_extinction_method none
_refine_ls_goodness_of_fit_ref 0.961
_refine_ls_hydrogen_treatment mixed
_refine_ls_matrix_type full
_refine_ls_number_parameters 286
_refine_ls_number_reflns 3693
_refine_ls_number_restraints 1
_refine_ls_restrained_S_all 0.961
_refine_ls_R_factor_all 0.0266
_refine_ls_R_factor_gt 0.0257
_refine_ls_shift/su_max 0.019
_refine_ls_shift/su_mean 0.001
_refine_ls_structure_factor_coef Fsqd
_refine_ls_weighting_details 'calc w=1/[\s^2^(Fo^2^)+(0.0556P)^2^+0.1411P] where P=(Fo^2^+2Fc^2^)/3'
_refine_ls_weighting_scheme calc
_refine_ls_wR_factor_gt 0.0704
_refine_ls_wR_factor_ref 0.0716
_reflns_number_gt 3606
_reflns_number_total 3693
_reflns_threshold_expression >2sigma(I)
_cod_data_source_file ic0701209si20070123_092431_3.cif
_cod_data_source_block Fe(pyCldioneN5)(MeOH)
_cod_database_code 4308132

loop_
_symmetry_equiv_pos_as_xyz
'x, y, z'
'-x, -y, z+1/2'
'x+1/2, -y+1/2, z'
'-x+1/2, y+1/2, z+1/2'

loop_
_atom_site_label
_atom_site_type_symbol
_atom_site_fract_x
_atom_site_fract_y
_atom_site_fract_z
_atom_site_U_iso_or_equiv
_atom_site_adp_type
_atom_site_occupancy
_atom_site_symmetry_multiplicity
_atom_site_calc_flag
_atom_site_refinement_flags
_atom_site_disorder_assembly
_atom_site_disorder_group
Fe1 Fe 0.85961(2) 0.872413(9) 0.25921(3) 0.01549(8) Uani 1 1 d . . .
Cl1 Cl 1.12300(6) 0.68625(3) 0.74284(5) 0.03438(12) Uani 1 1 d . . .
N1 N 0.96312(16) 0.81417(6) 0.41455(14) 0.0160(2) Uani 1 1 d . . .
O1 O 0.90861(17) 0.95098(6) 0.63589(13) 0.0260(3) Uani 1 1 d . . .
C1 C 1.02396(18) 0.74840(8) 0.39796(15) 0.0156(3) Uani 1 1 d . . .
C2 C 1.0758(2) 0.70692(8) 0.49680(16) 0.0195(3) Uani 1 1 d . . .
H2 H 1.111(3) 0.6616(13) 0.478(3) 0.023(6) Uiso 1 1 d . . .
N2 N 0.82408(18) 0.93558(7) 0.43105(15) 0.0198(3) Uani 1 1 d . . .
O2 O 1.10137(14) 0.66633(5) 0.23851(12) 0.0183(2) Uani 1 1 d . . .
C3 C 1.0685(2) 0.73684(9) 0.61419(16) 0.0215(3) Uani 1 1 d . . .
O3 O 1.09215(16) 0.91859(7) 0.21723(16) 0.0299(3) Uani 1 1 d . . .
H3 H 1.098(4) 0.9568(18) 0.181(4) 0.054(9) Uiso 1 1 d . . .
N3 N 0.76246(18) 0.98481(7) 0.20220(16) 0.0235(3) Uani 1 1 d . . .
H3A H 0.853(4) 1.0130(17) 0.188(4) 0.058(10) Uiso 1 1 d . . .
N4 N 0.8165(2) 0.86853(7) 0.04940(15) 0.0204(3) Uani 1 1 d . . .
H4A H 0.720(3) 0.8445(11) 0.053(2) 0.015(5) Uiso 1 1 d . . .
C4 C 1.0174(2) 0.80698(9) 0.63211(17) 0.0219(3) Uani 1 1 d . . .
H4 H 1.014(3) 0.8310(11) 0.709(3) 0.028(6) Uiso 1 1 d . . .
C5 C 0.9627(2) 0.84289(8) 0.52844(15) 0.0175(3) Uani 1 1 d . . .
N5 N 0.94974(17) 0.76742(7) 0.19240(13) 0.0182(3) Uani 1 1 d . . .
C6 C 0.8928(2) 0.91717(8) 0.53488(18) 0.0186(3) Uani 1 1 d . . .
C7 C 0.7510(2) 1.00611(8) 0.4240(2) 0.0250(4) Uani 1 1 d . . .
H7B H 0.676(3) 1.0135(12) 0.494(3) 0.021(5) Uiso 1 1 d . . .
H7A H 0.848(3) 1.0471(13) 0.426(3) 0.028(6) Uiso 1 1 d . . .
C8 C 0.6601(2) 1.01061(10) 0.3032(2) 0.0271(4) Uani 1 1 d . . .
H8B H 0.618(3) 1.0607(13) 0.291(3) 0.030(6) Uiso 1 1 d . . .
H8A H 0.572(3) 0.9738(14) 0.309(2) 0.032(6) Uiso 1 1 d . . .
C9 C 0.6878(3) 0.98230(10) 0.0799(2) 0.0301(4) Uani 1 1 d . . .
H9A H 0.669(4) 1.0297(16) 0.046(3) 0.043(8) Uiso 1 1 d . . .
H9B H 0.585(3) 0.9623(12) 0.089(3) 0.026(6) Uiso 1 1 d . . .
C10 C 0.7923(2) 0.93867(10) -0.0072(2) 0.0274(4) Uani 1 1 d . . .
H10A H 0.891(3) 0.9612(15) -0.016(3) 0.034(7) Uiso 1 1 d . . .
H10B H 0.742(3) 0.9366(12) -0.086(3) 0.032(6) Uiso 1 1 d . . .
C11 C 0.9308(2) 0.82158(10) -0.01113(19) 0.0260(4) Uani 1 1 d . . .
H11 H 1.035(3) 0.8427(14) -0.005(3) 0.035(6) Uiso 1 1 d . . .
H11A H 0.899(3) 0.8089(13) -0.099(3) 0.032(6) Uiso 1 1 d . . .
C12 C 0.9373(3) 0.75142(10) 0.06068(17) 0.0259(4) Uani 1 1 d . . .
H14 H 0.825(3) 0.7283(12) 0.041(3) 0.028(6) Uiso 1 1 d . . .
H13 H 1.027(3) 0.7262(13) 0.036(3) 0.034(7) Uiso 1 1 d . . .
C13 C 1.02815(16) 0.72415(7) 0.26531(17) 0.0154(3) Uani 1 1 d . . .
C14 C 1.2425(2) 0.89612(9) 0.2591(3) 0.0306(4) Uani 1 1 d . . .
H14A H 1.2617 0.9151 0.3409 0.046 Uiso 1 1 calc R . .
H14B H 1.3231 0.9131 0.2029 0.046 Uiso 1 1 calc R . .
H14C H 1.2455 0.8448 0.2621 0.046 Uiso 1 1 calc R . .

loop_
_atom_site_aniso_label
_atom_site_aniso_U_11
_atom_site_aniso_U_22
_atom_site_aniso_U_33
_atom_site_aniso_U_23
_atom_site_aniso_U_13
_atom_site_aniso_U_12
Fe1 0.01693(12) 0.01315(10) 0.01640(13) 0.00173(8) 0.00000(9) 0.00113(6)
Cl1 0.0438(3) 0.0402(2) 0.0191(2) 0.01010(19) -0.0009(2) 0.01379(18)
N1 0.0183(6) 0.0135(5) 0.0163(6) 0.0005(5) -0.0003(5) 0.0008(4)
O1 0.0311(7) 0.0199(5) 0.0270(7) -0.0089(5) -0.0021(5) -0.0012(5)
C1 0.0166(7) 0.0143(6) 0.0159(7) 0.0006(5) 0.0009(5) 0.0005(5)
C2 0.0210(8) 0.0182(7) 0.0193(8) 0.0029(6) 0.0012(6) 0.0040(6)
N2 0.0202(6) 0.0143(6) 0.0250(8) -0.0039(5) -0.0004(6) 0.0012(5)
O2 0.0183(5) 0.0169(4) 0.0197(6) -0.0031(4) 0.0013(4) 0.0031(4)
C3 0.0241(8) 0.0259(8) 0.0145(8) 0.0061(6) -0.0001(6) 0.0042(6)
O3 0.0153(6) 0.0234(5) 0.0510(10) 0.0181(6) -0.0018(5) -0.0001(4)
N3 0.0195(7) 0.0209(6) 0.0300(8) 0.0062(6) -0.0017(6) 0.0012(5)
N4 0.0209(7) 0.0215(7) 0.0188(8) 0.0073(5) -0.0014(6) -0.0005(5)
C4 0.0239(8) 0.0257(8) 0.0162(8) -0.0014(6) 0.0011(6) 0.0013(6)
C5 0.0177(7) 0.0164(7) 0.0184(8) -0.0024(5) 0.0005(6) -0.0011(6)
N5 0.0221(7) 0.0177(6) 0.0148(7) -0.0009(5) -0.0003(5) 0.0035(5)
C6 0.0185(7) 0.0149(7) 0.0224(9) -0.0025(6) 0.0037(6) -0.0016(5)
C7 0.0253(8) 0.0153(7) 0.0346(10) -0.0037(7) -0.0021(7) 0.0050(6)
C8 0.0225(8) 0.0214(8) 0.0374(11) 0.0006(7) -0.0021(7) 0.0056(6)
C9 0.0307(10) 0.0274(8) 0.0322(10) 0.0091(7) -0.0079(8) 0.0052(7)
C10 0.0302(10) 0.0273(8) 0.0247(9) 0.0094(7) -0.0043(8) 0.0008(7)
C11 0.0268(9) 0.0336(9) 0.0176(9) 0.0052(7) 0.0008(7) 0.0033(7)
C12 0.0361(10) 0.0265(8) 0.0152(8) -0.0036(6) -0.0017(7) 0.0095(7)
C13 0.0155(6) 0.0149(5) 0.0159(7) 0.0002(6) 0.0021(6) -0.0021(5)
C14 0.0176(7) 0.0295(7) 0.0445(11) 0.0093(10) -0.0045(9) 0.0004(6)

loop_
_atom_type_symbol
_atom_type_description
_atom_type_scat_dispersion_real
_atom_type_scat_dispersion_imag
_atom_type_scat_source
C C 0.0033 0.0016 'International Tables Vol C Tables 4.2.6.8 and 6.1.1.4'
H H 0.0000 0.0000 'International Tables Vol C Tables 4.2.6.8 and 6.1.1.4'
N N 0.0061 0.0033 'International Tables Vol C Tables 4.2.6.8 and 6.1.1.4'
O O 0.0106 0.0060 'International Tables Vol C Tables 4.2.6.8 and 6.1.1.4'
Fe Fe 0.3463 0.8444 'International Tables Vol C Tables 4.2.6.8 and 6.1.1.4'
Cl Cl 0.1484 0.1585 'International Tables Vol C Tables 4.2.6.8 and 6.1.1.4'

loop_
_geom_angle_atom_site_label_1
_geom_angle_atom_site_label_2
_geom_angle_atom_site_label_3
_geom_angle
_geom_angle_site_symmetry_1
_geom_angle_site_symmetry_3
_geom_angle_publ_flag
N1 Fe1 O3 89.93(5) . . ?
N1 Fe1 N2 71.38(5) . . ?
O3 Fe1 N2 94.70(6) . . ?
N1 Fe1 N5 70.69(5) . . ?
O3 Fe1 N5 88.73(5) . . ?
N2 Fe1 N5 141.90(5) . . ?
N1 Fe1 N4 143.61(5) . . ?
O3 Fe1 N4 87.17(6) . . ?
N2 Fe1 N4 145.01(5) . . ?
N5 Fe1 N4 72.98(5) . . ?
N1 Fe1 O2 107.09(5) . 3_465 ?
O3 Fe1 O2 161.72(6) . 3_465 ?
N2 Fe1 O2 96.99(5) . 3_465 ?
N5 Fe1 O2 90.68(5) . 3_465 ?
N4 Fe1 O2 75.21(6) . 3_465 ?
N1 Fe1 N3 142.33(6) . . ?
O3 Fe1 N3 84.41(5) . . ?
N2 Fe1 N3 72.02(6) . . ?
N5 Fe1 N3 145.96(6) . . ?
N4 Fe1 N3 73.41(5) . . ?
O2 Fe1 N3 85.90(5) 3_465 . ?
C5 N1 C1 119.35(14) . . ?
C5 N1 Fe1 120.04(10) . . ?
C1 N1 Fe1 120.58(11) . . ?
N1 C1 C2 122.03(15) . . ?
N1 C1 C13 114.38(13) . . ?
C2 C1 C13 123.59(14) . . ?
C3 C2 C1 117.34(14) . . ?
C3 C2 H2 126.0(18) . . ?
C1 C2 H2 116.7(18) . . ?
C6 N2 C7 118.10(15) . . ?
C6 N2 Fe1 120.93(11) . . ?
C7 N2 Fe1 119.78(13) . . ?
C13 O2 Fe1 134.42(10) . 3_565 ?
C2 C3 C4 121.41(15) . . ?
C2 C3 Cl1 119.63(12) . . ?
C4 C3 Cl1 118.96(14) . . ?
C14 O3 Fe1 128.31(11) . . ?
C14 O3 H3 111(2) . . ?
Fe1 O3 H3 120(2) . . ?
C9 N3 C8 115.19(15) . . ?
C9 N3 Fe1 110.97(11) . . ?
C8 N3 Fe1 107.87(11) . . ?
C9 N3 H3A 103(3) . . ?
C8 N3 H3A 114(2) . . ?
Fe1 N3 H3A 105(2) . . ?
C11 N4 C10 116.61(16) . . ?
C11 N4 Fe1 110.83(11) . . ?
C10 N4 Fe1 113.86(12) . . ?
C11 N4 H4A 107.5(13) . . ?
C10 N4 H4A 109.3(13) . . ?
Fe1 N4 H4A 96.7(14) . . ?
C5 C4 C3 116.70(16) . . ?
C5 C4 H4 117.9(14) . . ?
C3 C4 H4 125.4(14) . . ?
N1 C5 C4 122.89(15) . . ?
N1 C5 C6 114.37(14) . . ?
C4 C5 C6 122.72(15) . . ?
C13 N5 C12 119.64(14) . . ?
C13 N5 Fe1 121.72(11) . . ?
C12 N5 Fe1 118.20(11) . . ?
O1 C6 N2 130.56(15) . . ?
O1 C6 C5 117.32(16) . . ?
N2 C6 C5 112.12(15) . . ?
N2 C7 C8 108.00(15) . . ?
N2 C7 H7B 110.8(13) . . ?
C8 C7 H7B 109.0(16) . . ?
N2 C7 H7A 108.3(13) . . ?
C8 C7 H7A 110.4(15) . . ?
H7B C7 H7A 110(2) . . ?
N3 C8 C7 108.75(16) . . ?
N3 C8 H8B 114.5(16) . . ?
C7 C8 H8B 109.9(16) . . ?
N3 C8 H8A 104.5(15) . . ?
C7 C8 H8A 106.5(15) . . ?
H8B C8 H8A 112(2) . . ?
N3 C9 C10 108.89(15) . . ?
N3 C9 H9A 112.5(19) . . ?
C10 C9 H9A 110.4(19) . . ?
N3 C9 H9B 108.0(16) . . ?
C10 C9 H9B 112.4(15) . . ?
H9A C9 H9B 105(2) . . ?
N4 C10 C9 107.82(17) . . ?
N4 C10 H10A 108.9(18) . . ?
C9 C10 H10A 109.3(18) . . ?
N4 C10 H10B 113.4(14) . . ?
C9 C10 H10B 108.3(16) . . ?
H10A C10 H10B 109(2) . . ?
N4 C11 C12 108.47(15) . . ?
N4 C11 H11 108.7(17) . . ?
C12 C11 H11 106.5(17) . . ?
N4 C11 H11A 112.6(16) . . ?
C12 C11 H11A 106.3(15) . . ?
H11 C11 H11A 114(2) . . ?
N5 C12 C11 108.62(15) . . ?
N5 C12 H14 110.0(15) . . ?
C11 C12 H14 102.8(14) . . ?
N5 C12 H13 109.3(18) . . ?
C11 C12 H13 108.6(17) . . ?
H14 C12 H13 117(2) . . ?
O2 C13 N5 129.27(17) . . ?
O2 C13 C1 118.87(14) . . ?
N5 C13 C1 111.84(12) . . ?
O3 C14 H14A 109.5 . . ?
O3 C14 H14B 109.5 . . ?
H14A C14 H14B 109.5 . . ?
O3 C14 H14C 109.5 . . ?
H14A C14 H14C 109.5 . . ?
H14B C14 H14C 109.5 . . ?

loop_
_geom_bond_atom_site_label_1
_geom_bond_atom_site_label_2
_geom_bond_distance
_geom_bond_site_symmetry_2
_geom_bond_publ_flag
Fe1 N1 2.1714(14) . ?
Fe1 O3 2.1800(13) . ?
Fe1 N2 2.2091(15) . ?
Fe1 N5 2.2204(13) . ?
Fe1 N4 2.2813(16) . ?
Fe1 O2 2.2948(12) 3_465 ?
Fe1 N3 2.3332(13) . ?
Cl1 C3 1.7342(17) . ?
N1 C5 1.335(2) . ?
N1 C1 1.3419(19) . ?
O1 C6 1.261(2) . ?
C1 C2 1.383(2) . ?
C1 C13 1.494(2) . ?
C2 C3 1.379(2) . ?
C2 H2 0.92(2) . ?
N2 C6 1.301(3) . ?
N2 C7 1.4548(19) . ?
O2 C13 1.2751(17) . ?
O2 Fe1 2.2948(12) 3_565 ?
C3 C4 1.391(2) . ?
O3 C14 1.403(2) . ?
O3 H3 0.81(4) . ?
N3 C9 1.455(3) . ?
N3 C8 1.464(3) . ?
N3 H3A 0.94(4) . ?
N4 C11 1.453(2) . ?
N4 C10 1.458(2) . ?
N4 H4A 0.93(2) . ?
C4 C5 1.377(2) . ?
C4 H4 0.94(3) . ?
C5 C6 1.508(2) . ?
N5 C13 1.303(2) . ?
N5 C12 1.448(2) . ?
C7 C8 1.506(3) . ?
C7 H7B 0.99(3) . ?
C7 H7A 1.12(2) . ?
C8 H8B 1.01(2) . ?
C8 H8A 1.01(3) . ?
C9 C10 1.518(3) . ?
C9 H9A 0.97(3) . ?
C9 H9B 0.95(3) . ?
C10 H10A 0.93(3) . ?
C10 H10B 0.95(3) . ?
C11 C12 1.521(3) . ?
C11 H11 0.96(3) . ?
C11 H11A 1.01(3) . ?
C12 H14 1.05(2) . ?
C12 H13 0.93(3) . ?
C14 H14A 0.9600 . ?
C14 H14B 0.9600 . ?
C14 H14C 0.9600 . ?

loop_
_geom_hbond_atom_site_label_D
_geom_hbond_atom_site_label_H
_geom_hbond_atom_site_label_A
_geom_hbond_distance_DH
_geom_hbond_distance_HA
_geom_hbond_distance_DA
_geom_hbond_angle_DHA
_geom_hbond_site_symmetry_A
O3 H3 O1 0.81(4) 1.79(3) 2.5873(17) 166(4) 2_774
N3 H3A O1 0.94(4) 2.18(4) 3.092(2) 163(3) 2_774
N4 H4A O2 0.93(2) 2.24(2) 2.792(2) 117.8(17) 3_465

loop_
_geom_torsion_atom_site_label_1
_geom_torsion_atom_site_label_2
_geom_torsion_atom_site_label_3
_geom_torsion_atom_site_label_4
_geom_torsion
_geom_torsion_site_symmetry_1
_geom_torsion_site_symmetry_2
_geom_torsion_site_symmetry_3
_geom_torsion_site_symmetry_4
_geom_torsion_publ_flag
O3 Fe1 N1 C5 92.19(12) . . . . ?
N2 Fe1 N1 C5 -2.80(12) . . . . ?
N5 Fe1 N1 C5 -179.13(13) . . . . ?
N4 Fe1 N1 C5 177.32(12) . . . . ?
O2 Fe1 N1 C5 -94.56(12) 3_465 . . . ?
N3 Fe1 N1 C5 11.45(17) . . . . ?
O3 Fe1 N1 C1 -89.66(12) . . . . ?
N2 Fe1 N1 C1 175.36(13) . . . . ?
N5 Fe1 N1 C1 -0.98(11) . . . . ?
N4 Fe1 N1 C1 -4.53(17) . . . . ?
O2 Fe1 N1 C1 83.59(12) 3_465 . . . ?
N3 Fe1 N1 C1 -170.40(11) . . . . ?
C5 N1 C1 C2 4.9(2) . . . . ?
Fe1 N1 C1 C2 -173.23(12) . . . . ?
C5 N1 C1 C13 -175.92(13) . . . . ?
Fe1 N1 C1 C13 5.91(18) . . . . ?
N1 C1 C2 C3 -2.5(2) . . . . ?
C13 C1 C2 C3 178.49(16) . . . . ?
N1 Fe1 N2 C6 8.93(13) . . . . ?
O3 Fe1 N2 C6 -79.41(14) . . . . ?
N5 Fe1 N2 C6 14.54(18) . . . . ?
N4 Fe1 N2 C6 -171.19(13) . . . . ?
O2 Fe1 N2 C6 114.66(14) 3_465 . . . ?
N3 Fe1 N2 C6 -161.98(15) . . . . ?
N1 Fe1 N2 C7 176.19(13) . . . . ?
O3 Fe1 N2 C7 87.85(13) . . . . ?
N5 Fe1 N2 C7 -178.20(11) . . . . ?
N4 Fe1 N2 C7 -3.93(18) . . . . ?
O2 Fe1 N2 C7 -78.07(12) 3_465 . . . ?
N3 Fe1 N2 C7 5.29(12) . . . . ?
C1 C2 C3 C4 -2.7(3) . . . . ?
C1 C2 C3 Cl1 177.06(13) . . . . ?
N1 Fe1 O3 C14 15.97(18) . . . . ?
N2 Fe1 O3 C14 87.28(18) . . . . ?
N5 Fe1 O3 C14 -54.72(18) . . . . ?
N4 Fe1 O3 C14 -127.74(18) . . . . ?
O2 Fe1 O3 C14 -143.04(17) 3_465 . . . ?
N3 Fe1 O3 C14 158.67(19) . . . . ?
N1 Fe1 N3 C9 -172.01(11) . . . . ?
O3 Fe1 N3 C9 105.38(13) . . . . ?
N2 Fe1 N3 C9 -157.82(13) . . . . ?
N5 Fe1 N3 C9 26.03(17) . . . . ?
N4 Fe1 N3 C9 16.68(12) . . . . ?
O2 Fe1 N3 C9 -59.10(13) 3_465 . . . ?
N1 Fe1 N3 C8 -44.96(16) . . . . ?
O3 Fe1 N3 C8 -127.57(13) . . . . ?
N2 Fe1 N3 C8 -30.77(12) . . . . ?
N5 Fe1 N3 C8 153.08(12) . . . . ?
N4 Fe1 N3 C8 143.73(13) . . . . ?
O2 Fe1 N3 C8 67.95(12) 3_465 . . . ?
N1 Fe1 N4 C11 -23.25(17) . . . . ?
O3 Fe1 N4 C11 62.78(12) . . . . ?
N2 Fe1 N4 C11 156.94(11) . . . . ?
N5 Fe1 N4 C11 -26.75(11) . . . . ?
O2 Fe1 N4 C11 -122.12(12) 3_465 . . . ?
N3 Fe1 N4 C11 147.79(13) . . . . ?
N1 Fe1 N4 C10 -157.07(11) . . . . ?
O3 Fe1 N4 C10 -71.03(13) . . . . ?
N2 Fe1 N4 C10 23.13(19) . . . . ?
N5 Fe1 N4 C10 -160.56(14) . . . . ?
O2 Fe1 N4 C10 104.06(13) 3_465 . . . ?
N3 Fe1 N4 C10 13.98(13) . . . . ?
C2 C3 C4 C5 5.0(3) . . . . ?
Cl1 C3 C4 C5 -174.70(13) . . . . ?
C1 N1 C5 C4 -2.3(2) . . . . ?
Fe1 N1 C5 C4 175.84(13) . . . . ?
C1 N1 C5 C6 179.44(14) . . . . ?
Fe1 N1 C5 C6 -2.38(19) . . . . ?
C3 C4 C5 N1 -2.5(3) . . . . ?
C3 C4 C5 C6 175.54(16) . . . . ?
N1 Fe1 N5 C13 -5.15(11) . . . . ?
O3 Fe1 N5 C13 85.22(13) . . . . ?
N2 Fe1 N5 C13 -10.78(17) . . . . ?
N4 Fe1 N5 C13 172.65(13) . . . . ?
O2 Fe1 N5 C13 -113.05(12) 3_465 . . . ?
N3 Fe1 N5 C13 163.28(11) . . . . ?
N1 Fe1 N5 C12 -177.45(14) . . . . ?
O3 Fe1 N5 C12 -87.08(14) . . . . ?
N2 Fe1 N5 C12 176.92(12) . . . . ?
N4 Fe1 N5 C12 0.35(13) . . . . ?
O2 Fe1 N5 C12 74.65(13) 3_465 . . . ?
N3 Fe1 N5 C12 -9.02(18) . . . . ?
C7 N2 C6 O1 0.0(3) . . . . ?
Fe1 N2 C6 O1 167.44(15) . . . . ?
C7 N2 C6 C5 179.92(15) . . . . ?
Fe1 N2 C6 C5 -12.6(2) . . . . ?
N1 C5 C6 O1 -170.56(15) . . . . ?
C4 C5 C6 O1 11.2(3) . . . . ?
N1 C5 C6 N2 9.5(2) . . . . ?
C4 C5 C6 N2 -168.76(17) . . . . ?
C6 N2 C7 C8 -171.94(17) . . . . ?
Fe1 N2 C7 C8 20.44(19) . . . . ?
C9 N3 C8 C7 176.85(15) . . . . ?
Fe1 N3 C8 C7 52.29(16) . . . . ?
N2 C7 C8 N3 -47.7(2) . . . . ?
C8 N3 C9 C10 -166.60(16) . . . . ?
Fe1 N3 C9 C10 -43.68(18) . . . . ?
C11 N4 C10 C9 -172.08(17) . . . . ?
Fe1 N4 C10 C9 -41.05(19) . . . . ?
N3 C9 C10 N4 55.8(2) . . . . ?
C10 N4 C11 C12 -179.38(16) . . . . ?
Fe1 N4 C11 C12 48.19(17) . . . . ?
C13 N5 C12 C11 -147.99(15) . . . . ?
Fe1 N5 C12 C11 24.5(2) . . . . ?
N4 C11 C12 N5 -46.9(2) . . . . ?
Fe1 O2 C13 N5 121.30(16) 3_565 . . . ?
Fe1 O2 C13 C1 -60.0(2) 3_565 . . . ?
C12 N5 C13 O2 0.4(2) . . . . ?
Fe1 N5 C13 O2 -171.83(12) . . . . ?
C12 N5 C13 C1 -178.38(15) . . . . ?
Fe1 N5 C13 C1 9.43(17) . . . . ?
N1 C1 C13 O2 171.52(13) . . . . ?
C2 C1 C13 O2 -9.4(2) . . . . ?
N1 C1 C13 N5 -9.60(18) . . . . ?
C2 C1 C13 N5 169.53(15) . . . . ?
